data_4318761
loop_
_publ_author_name
'Tia E. Keyes'
'Deirdre Leane'
'Robert J. Forster'
'Colin G. Coates'
'John J. McGarvey'
'Mark N. Nieuwenhuyzen'
'Egbert Figgemeier'
'Johannes G. Vos'

_publ_section_title
;
 Redox and Spectroscopic Orbitals in Ru(II) and Os(II) Phenolate Complexes
;
_journal_name_full 'Inorganic Chemistry'
_journal_page_first 5721
_journal_page_last 5732
_journal_paper_doi 10.1021/ic0202561
_journal_volume 41
_journal_year 2002
_chemical_formula_sum 'C35 H27 F6 N6 O2 P Ru'
_chemical_formula_weight 809.67
_chemical_name_systematic
;
  ?
;
_space_group_IT_number 14
_symmetry_cell_setting monoclinic
_symmetry_space_group_name_Hall '-P 2yn'
_symmetry_space_group_name_H-M 'P 1 21/n 1'
_atom_sites_solution_hydrogens geom
_atom_sites_solution_primary direct
_atom_sites_solution_secondary difmap
_audit_creation_method SHELXL-97
_cell_angle_alpha 90.00
_cell_angle_beta 92.07
_cell_angle_gamma 90.00
_cell_formula_units_Z 4
_cell_length_a 8.959(2)
_cell_length_b 13.930(2)
_cell_length_c 26.737(5)
_cell_measurement_temperature 153(2)
_cell_volume 3334.6(11)
_computing_structure_refinement 'SHELXL-97 (Sheldrick, 1997)'
_computing_structure_solution 'SHELXS-97 (Sheldrick, 1990)'
_diffrn_ambient_temperature 153(2)
_diffrn_measured_fraction_theta_full 0.998
_diffrn_measured_fraction_theta_max 0.998
_diffrn_radiation_monochromator graphite
_diffrn_radiation_source 'fine-focus sealed tube'
_diffrn_radiation_type MoK\a
_diffrn_radiation_wavelength 0.71073
_diffrn_reflns_av_R_equivalents 0.0155
_diffrn_reflns_av_sigmaI/netI 0.0250
_diffrn_reflns_limit_h_max 10
_diffrn_reflns_limit_h_min 0
_diffrn_reflns_limit_k_max 16
_diffrn_reflns_limit_k_min 0
_diffrn_reflns_limit_l_max 31
_diffrn_reflns_limit_l_min -31
_diffrn_reflns_number 6261
_diffrn_reflns_theta_full 25.00
_diffrn_reflns_theta_max 25.00
_diffrn_reflns_theta_min 2.11
_exptl_absorpt_coefficient_mu 0.595
_exptl_crystal_density_diffrn 1.613
_exptl_crystal_density_method 'not measured'
_exptl_crystal_F_000 1632
_refine_diff_density_max 0.445
_refine_diff_density_min -0.409
_refine_diff_density_rms 0.065
_refine_ls_extinction_method none
_refine_ls_goodness_of_fit_ref 1.045
_refine_ls_hydrogen_treatment mixed
_refine_ls_matrix_type full
_refine_ls_number_parameters 461
_refine_ls_number_reflns 5860
_refine_ls_number_restraints 0
_refine_ls_restrained_S_all 1.045
_refine_ls_R_factor_all 0.0441
_refine_ls_R_factor_gt 0.0291
_refine_ls_shift/su_max 0.275
_refine_ls_shift/su_mean 0.002
_refine_ls_structure_factor_coef Fsqd
_refine_ls_weighting_details 'calc w=1/[\s^2^(Fo^2^)+(0.0317P)^2^+3.5625P] where P=(Fo^2^+2Fc^2^)/3'
_refine_ls_weighting_scheme calc
_refine_ls_wR_factor_gt 0.0655
_refine_ls_wR_factor_ref 0.0724
_reflns_number_gt 4743
_reflns_number_total 5860
_reflns_threshold_expression >2sigma(I)
_cod_data_source_file ic0202561_1.cif
_cod_data_source_block tia2
_cod_database_code 4318761

loop_
_symmetry_equiv_pos_as_xyz
'x, y, z'
'-x+1/2, y+1/2, -z+1/2'
'-x, -y, -z'
'x-1/2, -y-1/2, z-1/2'

loop_
_atom_site_label
_atom_site_type_symbol
_atom_site_fract_x
_atom_site_fract_y
_atom_site_fract_z
_atom_site_U_iso_or_equiv
_atom_site_adp_type
_atom_site_occupancy
_atom_site_symmetry_multiplicity
_atom_site_calc_flag
_atom_site_refinement_flags
_atom_site_disorder_assembly
_atom_site_disorder_group
Ru1 Ru 0.98150(2) 0.726859(15) 0.104002(8) 0.01834(7) Uani 1 1 d . . .
N1A N 0.7900(2) 0.64719(15) 0.09562(8) 0.0203(5) Uani 1 1 d . . .
C2A C 0.6882(3) 0.6335(2) 0.13111(10) 0.0246(6) Uani 1 1 d . . .
H2A H 0.7078 0.6835 0.1609 0.029 Uiso 1 1 d R . .
C3A C 0.5702(3) 0.5705(2) 0.12489(11) 0.0294(7) Uani 1 1 d . . .
H3A H 0.5002 0.5639 0.1539 0.035 Uiso 1 1 d R . .
C4A C 0.5556(3) 0.5187(2) 0.08096(12) 0.0321(7) Uani 1 1 d . . .
H4A H 0.4652 0.4836 0.0767 0.038 Uiso 1 1 d R . .
C5A C 0.6567(3) 0.5333(2) 0.04402(11) 0.0292(7) Uani 1 1 d . . .
H5A H 0.6465 0.5015 0.0156 0.035 Uiso 1 1 d R . .
C6A C 0.7735(3) 0.59795(19) 0.05199(10) 0.0212(6) Uani 1 1 d . . .
C7A C 0.8888(3) 0.61811(19) 0.01539(10) 0.0225(6) Uani 1 1 d . . .
C8A C 0.8900(3) 0.5782(2) -0.03224(11) 0.0285(6) Uani 1 1 d . . .
H8A H 0.8147 0.5194 -0.0407 0.034 Uiso 1 1 d R . .
C9A C 1.0040(4) 0.6015(2) -0.06350(11) 0.0330(7) Uani 1 1 d . . .
H9A H 1.0123 0.5576 -0.0947 0.040 Uiso 1 1 d R . .
C10A C 1.1137(4) 0.6644(2) -0.04660(11) 0.0339(7) Uani 1 1 d . . .
H10A H 1.1980 0.6774 -0.0663 0.041 Uiso 1 1 d R . .
C11A C 1.1075(3) 0.7014(2) 0.00108(11) 0.0297(7) Uani 1 1 d . . .
H11A H 1.1812 0.7402 0.0161 0.036 Uiso 1 1 d R . .
N12A N 0.9967(2) 0.67958(16) 0.03211(8) 0.0217(5) Uani 1 1 d . . .
N1B N 1.1715(2) 0.80828(16) 0.10926(8) 0.0223(5) Uani 1 1 d . . .
C2B C 1.3055(3) 0.7786(2) 0.12746(11) 0.0280(6) Uani 1 1 d . . .
H2B H 1.3175 0.7127 0.1373 0.034 Uiso 1 1 d R . .
C3B C 1.4264(3) 0.8393(2) 0.13255(12) 0.0327(7) Uani 1 1 d . . .
H3B H 1.5201 0.8233 0.1481 0.039 Uiso 1 1 d R . .
C4B C 1.4117(3) 0.9344(2) 0.11777(12) 0.0320(7) Uani 1 1 d . . .
H4B H 1.4954 0.9829 0.1233 0.038 Uiso 1 1 d R . .
C5B C 1.2744(3) 0.9659(2) 0.09882(11) 0.0288(7) Uani 1 1 d . . .
H5B H 1.2676 1.0417 0.0892 0.035 Uiso 1 1 d R . .
C6B C 1.1555(3) 0.90217(19) 0.09559(10) 0.0222(6) Uani 1 1 d . . .
C7B C 1.0042(3) 0.92824(19) 0.07730(10) 0.0224(6) Uani 1 1 d . . .
C8B C 0.9631(3) 1.0203(2) 0.06192(11) 0.0277(6) Uani 1 1 d . . .
H8B H 1.0364 1.0818 0.0630 0.033 Uiso 1 1 d R . .
C9B C 0.8190(3) 1.0366(2) 0.04427(11) 0.0315(7) Uani 1 1 d . . .
H9B H 0.7905 1.1006 0.0355 0.038 Uiso 1 1 d R . .
C10B C 0.7199(3) 0.9598(2) 0.04040(11) 0.0287(7) Uani 1 1 d . . .
H10B H 0.6241 0.9808 0.0274 0.034 Uiso 1 1 d R . .
C11B C 0.7664(3) 0.8711(2) 0.05650(10) 0.0257(6) Uani 1 1 d . . .
H11B H 0.6995 0.8225 0.0551 0.031 Uiso 1 1 d R . .
N12B N 0.9042(2) 0.85422(16) 0.07670(8) 0.0214(5) Uani 1 1 d . . .
N13 N 0.9542(2) 0.75619(16) 0.17992(8) 0.0216(5) Uani 1 1 d . . .
C14 C 0.8747(3) 0.8300(2) 0.20419(11) 0.0255(6) Uani 1 1 d . . .
C15 C 0.7954(3) 0.9093(2) 0.18664(12) 0.0306(7) Uani 1 1 d . . .
H15 H 0.7807 0.9244 0.1518 0.037 Uiso 1 1 d R . .
C16 C 0.7276(4) 0.9664(2) 0.22199(12) 0.0392(8) Uani 1 1 d . . .
H16 H 0.6647 1.0221 0.2113 0.047 Uiso 1 1 d R . .
C17 C 0.7390(4) 0.9458(3) 0.27307(13) 0.0445(9) Uani 1 1 d . . .
H17 H 0.6963 1.0048 0.2966 0.053 Uiso 1 1 d R . .
C18 C 0.8191(4) 0.8675(3) 0.29090(12) 0.0407(8) Uani 1 1 d . . .
H18 H 0.8343 0.8641 0.3265 0.049 Uiso 1 1 d R . .
C19 C 0.8851(3) 0.8120(2) 0.25501(11) 0.0304(7) Uani 1 1 d . . .
O20 O 0.9687(2) 0.72981(15) 0.26280(7) 0.0312(5) Uani 1 1 d . . .
C21 C 1.0062(3) 0.6998(2) 0.21615(10) 0.0239(6) Uani 1 1 d . . .
C22 C 1.0945(3) 0.6132(2) 0.21429(10) 0.0245(6) Uani 1 1 d . . .
C23 C 1.1458(4) 0.5713(2) 0.25995(11) 0.0346(7) Uani 1 1 d . . .
H23 H 1.1138 0.6057 0.2914 0.042 Uiso 1 1 d R . .
C24 C 1.2290(4) 0.4888(2) 0.26066(12) 0.0403(8) Uani 1 1 d . . .
H24 H 1.2633 0.4633 0.2921 0.048 Uiso 1 1 d R . .
C25 C 1.2629(4) 0.4449(2) 0.21546(12) 0.0360(7) Uani 1 1 d . . .
H25 H 1.3248 0.3875 0.2179 0.043 Uiso 1 1 d R . .
C26 C 1.2147(3) 0.4836(2) 0.17092(11) 0.0273(6) Uani 1 1 d . . .
H26 H 1.2373 0.4628 0.1391 0.033 Uiso 1 1 d R . .
C27 C 1.1288(3) 0.56935(19) 0.16813(10) 0.0223(6) Uani 1 1 d . . .
O28 O 1.0882(2) 0.60091(13) 0.12367(7) 0.0240(4) Uani 1 1 d . . .
P1 P 0.43480(9) 0.22803(6) 0.07750(3) 0.02907(17) Uani 1 1 d . . .
F11 F 0.4547(3) 0.29489(18) 0.03049(9) 0.0786(8) Uani 1 1 d . . .
F12 F 0.4135(3) 0.16126(15) 0.12465(7) 0.0590(6) Uani 1 1 d . . .
F13 F 0.3768(3) 0.31692(15) 0.10846(10) 0.0709(7) Uani 1 1 d . . .
F14 F 0.2685(2) 0.20334(15) 0.05831(9) 0.0576(6) Uani 1 1 d . . .
F15 F 0.4914(2) 0.13768(16) 0.04689(8) 0.0569(6) Uani 1 1 d . . .
F16 F 0.5999(2) 0.25120(17) 0.09699(9) 0.0639(6) Uani 1 1 d . . .
N1S N 0.5242(5) 0.6966(3) 0.23255(14) 0.0744(11) Uani 1 1 d . . .
C2S C 0.4976(5) 0.7008(3) 0.27314(16) 0.0578(11) Uani 1 1 d . . .
C3S C 0.4640(7) 0.7073(5) 0.32546(18) 0.109(2) Uani 1 1 d . . .
H3S1 H 0.3629 0.6830 0.3304 0.164 Uiso 1 1 calc R . .
H3S2 H 0.4702 0.7745 0.3362 0.164 Uiso 1 1 calc R . .
H3S3 H 0.5361 0.6689 0.3453 0.164 Uiso 1 1 calc R . .

loop_
_atom_site_aniso_label
_atom_site_aniso_U_11
_atom_site_aniso_U_22
_atom_site_aniso_U_33
_atom_site_aniso_U_23
_atom_site_aniso_U_13
_atom_site_aniso_U_12
Ru1 0.01788(11) 0.01443(11) 0.02267(12) -0.00020(9) 0.00021(8) -0.00143(9)
N1A 0.0203(11) 0.0158(11) 0.0247(12) 0.0020(9) -0.0005(9) 0.0008(9)
C2A 0.0249(14) 0.0212(14) 0.0277(15) 0.0029(12) 0.0022(12) -0.0015(12)
C3A 0.0243(15) 0.0279(16) 0.0363(17) 0.0073(13) 0.0031(13) -0.0026(13)
C4A 0.0261(16) 0.0261(16) 0.0435(18) 0.0046(14) -0.0058(14) -0.0080(13)
C5A 0.0319(16) 0.0253(15) 0.0299(16) -0.0022(12) -0.0044(13) -0.0040(13)
C6A 0.0197(14) 0.0176(13) 0.0259(14) 0.0001(11) -0.0060(11) 0.0002(11)
C7A 0.0255(14) 0.0161(13) 0.0256(14) 0.0015(11) -0.0028(12) 0.0016(11)
C8A 0.0320(16) 0.0238(15) 0.0294(16) 0.0005(12) -0.0029(13) 0.0027(13)
C9A 0.0421(19) 0.0307(17) 0.0262(16) -0.0024(13) 0.0009(14) 0.0100(15)
C10A 0.0359(17) 0.0369(18) 0.0295(16) 0.0027(14) 0.0094(14) 0.0023(14)
C11A 0.0285(16) 0.0283(16) 0.0323(16) 0.0007(12) 0.0033(13) -0.0026(13)
N12A 0.0230(12) 0.0174(11) 0.0248(12) 0.0038(10) 0.0012(9) 0.0006(10)
N1B 0.0216(12) 0.0193(11) 0.0261(12) -0.0002(10) 0.0018(10) -0.0021(10)
C2B 0.0218(14) 0.0231(14) 0.0390(16) 0.0022(13) -0.0003(12) -0.0002(13)
C3B 0.0204(15) 0.0334(17) 0.0439(18) -0.0004(14) -0.0043(13) -0.0003(13)
C4B 0.0261(16) 0.0292(16) 0.0406(18) -0.0036(14) 0.0021(14) -0.0083(13)
C5B 0.0273(16) 0.0237(15) 0.0353(17) -0.0014(13) 0.0016(13) -0.0062(13)
C6B 0.0244(14) 0.0174(13) 0.0251(14) -0.0021(11) 0.0040(11) -0.0032(11)
C7B 0.0248(14) 0.0206(14) 0.0220(14) -0.0016(11) 0.0027(11) -0.0019(12)
C8B 0.0331(16) 0.0181(14) 0.0321(16) 0.0026(12) 0.0032(13) 0.0000(12)
C9B 0.0374(17) 0.0246(15) 0.0325(16) 0.0046(13) 0.0011(14) 0.0079(14)
C10B 0.0283(16) 0.0307(16) 0.0269(15) 0.0017(13) -0.0016(12) 0.0067(13)
C11B 0.0243(15) 0.0257(15) 0.0270(15) -0.0007(12) -0.0010(12) -0.0007(12)
N12B 0.0234(12) 0.0192(11) 0.0215(11) -0.0017(9) 0.0005(9) -0.0002(10)
N13 0.0186(11) 0.0205(12) 0.0257(12) -0.0024(9) -0.0008(9) -0.0022(9)
C14 0.0198(14) 0.0257(15) 0.0308(15) -0.0107(12) -0.0009(12) -0.0012(12)
C15 0.0277(15) 0.0304(16) 0.0332(16) -0.0073(13) -0.0033(13) 0.0030(13)
C16 0.0357(18) 0.0368(18) 0.044(2) -0.0162(15) -0.0066(15) 0.0108(15)
C17 0.042(2) 0.048(2) 0.044(2) -0.0233(17) -0.0023(16) 0.0133(17)
C18 0.0419(19) 0.049(2) 0.0314(17) -0.0162(15) -0.0015(14) 0.0067(17)
C19 0.0260(15) 0.0332(16) 0.0317(16) -0.0092(13) -0.0029(13) 0.0034(13)
O20 0.0364(11) 0.0332(11) 0.0239(10) -0.0049(9) 0.0001(8) 0.0061(10)
C21 0.0217(14) 0.0271(15) 0.0230(14) -0.0036(12) 0.0022(11) -0.0033(12)
C22 0.0203(14) 0.0240(15) 0.0294(15) 0.0007(12) 0.0034(12) -0.0005(12)
C23 0.0371(18) 0.0391(18) 0.0276(16) 0.0030(14) 0.0017(14) 0.0035(15)
C24 0.044(2) 0.046(2) 0.0304(18) 0.0125(15) -0.0014(15) 0.0113(17)
C25 0.0354(18) 0.0312(17) 0.0414(18) 0.0102(14) 0.0012(15) 0.0092(14)
C26 0.0259(15) 0.0242(15) 0.0322(16) 0.0028(12) 0.0064(13) 0.0002(12)
C27 0.0173(13) 0.0211(14) 0.0287(15) 0.0025(12) 0.0016(11) -0.0045(11)
O28 0.0285(10) 0.0185(10) 0.0250(10) -0.0011(8) -0.0010(8) 0.0018(8)
P1 0.0332(4) 0.0196(4) 0.0347(4) -0.0010(3) 0.0043(3) -0.0021(3)
F11 0.115(2) 0.0612(16) 0.0598(15) 0.0295(12) 0.0030(14) -0.0191(15)
F12 0.0903(17) 0.0462(13) 0.0402(11) 0.0089(10) -0.0012(11) -0.0276(12)
F13 0.0863(18) 0.0352(12) 0.0928(18) -0.0266(12) 0.0241(14) -0.0018(12)
F14 0.0380(11) 0.0528(14) 0.0810(16) -0.0072(11) -0.0098(11) 0.0031(10)
F15 0.0564(13) 0.0523(13) 0.0619(14) -0.0235(11) 0.0002(11) 0.0181(11)
F16 0.0418(12) 0.0769(17) 0.0727(15) -0.0075(12) -0.0034(11) -0.0253(11)
N1S 0.094(3) 0.075(3) 0.056(2) -0.0044(19) 0.026(2) -0.010(2)
C2S 0.068(3) 0.053(3) 0.053(3) -0.0029(19) 0.014(2) -0.006(2)
C3S 0.135(5) 0.147(6) 0.047(3) -0.011(3) 0.021(3) -0.026(5)

loop_
_atom_type_symbol
_atom_type_description
_atom_type_scat_dispersion_real
_atom_type_scat_dispersion_imag
_atom_type_scat_source
C C 0.0033 0.0016 'International Tables Vol C Tables 4.2.6.8 and 6.1.1.4'
H H 0.0000 0.0000 'International Tables Vol C Tables 4.2.6.8 and 6.1.1.4'
N N 0.0061 0.0033 'International Tables Vol C Tables 4.2.6.8 and 6.1.1.4'
O O 0.0106 0.0060 'International Tables Vol C Tables 4.2.6.8 and 6.1.1.4'
F F 0.0171 0.0103 'International Tables Vol C Tables 4.2.6.8 and 6.1.1.4'
P P 0.1023 0.0942 'International Tables Vol C Tables 4.2.6.8 and 6.1.1.4'
Ru Ru -1.2594 0.8363 'International Tables Vol C Tables 4.2.6.8 and 6.1.1.4'

loop_
_geom_angle_atom_site_label_1
_geom_angle_atom_site_label_2
_geom_angle_atom_site_label_3
_geom_angle
_geom_angle_site_symmetry_1
_geom_angle_site_symmetry_3
_geom_angle_publ_flag
N12B Ru1 N12A 88.67(9) . . ?
N12B Ru1 N1B 79.20(9) . . ?
N12A Ru1 N1B 99.20(9) . . ?
N12B Ru1 N1A 99.24(9) . . ?
N12A Ru1 N1A 78.84(9) . . ?
N1B Ru1 N1A 177.55(9) . . ?
N12B Ru1 O28 170.51(8) . . ?
N12A Ru1 O28 85.37(8) . . ?
N1B Ru1 O28 94.45(8) . . ?
N1A Ru1 O28 86.87(8) . . ?
N12B Ru1 N13 97.35(9) . . ?
N12A Ru1 N13 171.97(9) . . ?
N1B Ru1 N13 87.20(9) . . ?
N1A Ru1 N13 94.89(8) . . ?
O28 Ru1 N13 89.31(8) . . ?
C2A N1A C6A 118.4(2) . . ?
C2A N1A Ru1 125.64(18) . . ?
C6A N1A Ru1 115.65(18) . . ?
N1A C2A C3A 122.6(3) . . ?
C2A C3A C4A 118.9(3) . . ?
C5A C4A C3A 119.2(3) . . ?
C4A C5A C6A 119.7(3) . . ?
N1A C6A C5A 121.1(3) . . ?
N1A C6A C7A 114.6(2) . . ?
C5A C6A C7A 124.2(3) . . ?
N12A C7A C8A 121.7(3) . . ?
N12A C7A C6A 114.2(2) . . ?
C8A C7A C6A 124.1(3) . . ?
C9A C8A C7A 119.4(3) . . ?
C10A C9A C8A 119.0(3) . . ?
C11A C10A C9A 119.2(3) . . ?
N12A C11A C10A 122.6(3) . . ?
C11A N12A C7A 118.1(2) . . ?
C11A N12A Ru1 125.53(19) . . ?
C7A N12A Ru1 116.32(18) . . ?
C2B N1B C6B 118.4(2) . . ?
C2B N1B Ru1 125.76(19) . . ?
C6B N1B Ru1 115.73(18) . . ?
N1B C2B C3B 122.4(3) . . ?
C2B C3B C4B 119.5(3) . . ?
C5B C4B C3B 118.8(3) . . ?
C4B C5B C6B 119.3(3) . . ?
N1B C6B C5B 121.6(3) . . ?
N1B C6B C7B 114.4(2) . . ?
C5B C6B C7B 124.0(3) . . ?
N12B C7B C8B 121.7(3) . . ?
N12B C7B C6B 114.5(2) . . ?
C8B C7B C6B 123.8(3) . . ?
C9B C8B C7B 119.2(3) . . ?
C8B C9B C10B 119.1(3) . . ?
C11B C10B C9B 119.0(3) . . ?
N12B C11B C10B 123.2(3) . . ?
C11B N12B C7B 117.6(2) . . ?
C11B N12B Ru1 126.25(19) . . ?
C7B N12B Ru1 116.12(18) . . ?
C21 N13 C14 105.4(2) . . ?
C21 N13 Ru1 123.04(18) . . ?
C14 N13 Ru1 131.46(18) . . ?
C19 C14 C15 119.5(3) . . ?
C19 C14 N13 107.5(2) . . ?
C15 C14 N13 132.9(3) . . ?
C14 C15 C16 117.2(3) . . ?
C15 C16 C17 121.9(3) . . ?
C18 C17 C16 121.3(3) . . ?
C17 C18 C19 115.6(3) . . ?
O20 C19 C14 108.4(2) . . ?
O20 C19 C18 127.1(3) . . ?
C14 C19 C18 124.5(3) . . ?
C21 O20 C19 105.4(2) . . ?
N13 C21 O20 113.3(2) . . ?
N13 C21 C22 130.7(3) . . ?
O20 C21 C22 116.1(2) . . ?
C23 C22 C27 119.9(3) . . ?
C23 C22 C21 118.4(3) . . ?
C27 C22 C21 121.7(3) . . ?
C24 C23 C22 121.2(3) . . ?
C23 C24 C25 119.4(3) . . ?
C26 C25 C24 120.6(3) . . ?
C25 C26 C27 122.2(3) . . ?
O28 C27 C22 125.7(2) . . ?
O28 C27 C26 117.6(2) . . ?
C22 C27 C26 116.7(2) . . ?
C27 O28 Ru1 129.12(17) . . ?
F11 P1 F16 90.61(14) . . ?
F11 P1 F12 179.55(16) . . ?
F16 P1 F12 89.74(13) . . ?
F11 P1 F13 90.20(15) . . ?
F16 P1 F13 89.36(14) . . ?
F12 P1 F13 89.53(13) . . ?
F11 P1 F15 90.57(14) . . ?
F16 P1 F15 91.10(12) . . ?
F12 P1 F15 89.69(13) . . ?
F13 P1 F15 179.10(14) . . ?
F11 P1 F14 90.13(14) . . ?
F16 P1 F14 179.20(14) . . ?
F12 P1 F14 89.52(12) . . ?
F13 P1 F14 90.94(13) . . ?
F15 P1 F14 88.59(12) . . ?
N1S C2S C3S 179.3(5) . . ?

loop_
_geom_bond_atom_site_label_1
_geom_bond_atom_site_label_2
_geom_bond_distance
_geom_bond_site_symmetry_2
_geom_bond_publ_flag
Ru1 N12B 2.031(2) . ?
Ru1 N12A 2.041(2) . ?
Ru1 N1B 2.046(2) . ?
Ru1 N1A 2.049(2) . ?
Ru1 O28 2.0570(18) . ?
Ru1 N13 2.094(2) . ?
N1A C2A 1.353(3) . ?
N1A C6A 1.357(3) . ?
C2A C3A 1.380(4) . ?
C3A C4A 1.381(4) . ?
C4A C5A 1.379(4) . ?
C5A C6A 1.391(4) . ?
C6A C7A 1.475(4) . ?
C7A N12A 1.355(3) . ?
C7A C8A 1.390(4) . ?
C8A C9A 1.381(4) . ?
C9A C10A 1.381(4) . ?
C10A C11A 1.378(4) . ?
C11A N12A 1.351(4) . ?
N1B C2B 1.344(3) . ?
N1B C6B 1.364(3) . ?
C2B C3B 1.377(4) . ?
C3B C4B 1.386(4) . ?
C4B C5B 1.386(4) . ?
C5B C6B 1.387(4) . ?
C6B C7B 1.470(4) . ?
C7B N12B 1.366(3) . ?
C7B C8B 1.393(4) . ?
C8B C9B 1.377(4) . ?
C9B C10B 1.392(4) . ?
C10B C11B 1.368(4) . ?
C11B N12B 1.350(4) . ?
N13 C21 1.319(4) . ?
N13 C14 1.420(3) . ?
C14 C19 1.381(4) . ?
C14 C15 1.387(4) . ?
C15 C16 1.392(4) . ?
C16 C17 1.396(5) . ?
C17 C18 1.381(5) . ?
C18 C19 1.383(4) . ?
C19 O20 1.379(4) . ?
O20 C21 1.369(3) . ?
C21 C22 1.444(4) . ?
C22 C23 1.415(4) . ?
C22 C27 1.421(4) . ?
C23 C24 1.369(4) . ?
C24 C25 1.398(5) . ?
C25 C26 1.364(4) . ?
C26 C27 1.421(4) . ?
C27 O28 1.307(3) . ?
P1 F11 1.580(2) . ?
P1 F16 1.584(2) . ?
P1 F12 1.584(2) . ?
P1 F13 1.587(2) . ?
P1 F15 1.594(2) . ?
P1 F14 1.595(2) . ?
N1S C2S 1.121(5) . ?
C2S C3S 1.444(6) . ?
